data_7151950
loop_
_publ_author_name
'Srinivas, Deekonda'
'Vijayadas, Kuruppanthara N.'
'Gonnade, Rajesh'
'Phalgune, Usha D.'
'Rajamohanan, Pattuparambil R.'
'Sanjayan, Gangadhar J.'

_publ_section_title
;
 Concurrent display of both \a- and \b-turns in a model peptide.
;
_journal_issue 16
_journal_name_full 'Organic &amp; biomolecular chemistry'
_journal_page_first 5762
_journal_page_last 5765
_journal_paper_doi 10.1039/c1ob05553d
_journal_volume 9
_journal_year 2011
_chemical_absolute_configuration syn
_chemical_formula_moiety 'C18 H24 N4 O4'
_chemical_formula_sum 'C18 H24 N4 O4'
_chemical_formula_weight 360.41
_chemical_name_systematic
;
?
;
_space_group_IT_number 4
_symmetry_cell_setting monoclinic
_symmetry_space_group_name_Hall 'P 2yb'
_symmetry_space_group_name_H-M 'P 1 21 1'
_atom_sites_solution_hydrogens geom
_atom_sites_solution_primary direct
_atom_sites_solution_secondary difmap
_audit_creation_method SHELXL-97
_cell_angle_alpha 90.00
_cell_angle_beta 100.076(4)
_cell_angle_gamma 90.00
_cell_formula_units_Z 2
_cell_length_a 4.7957(14)
_cell_length_b 19.605(6)
_cell_length_c 9.913(3)
_cell_measurement_reflns_used 3211
_cell_measurement_temperature 297(2)
_cell_measurement_theta_max 26.63
_cell_measurement_theta_min 2.57
_cell_volume 917.6(5)
_computing_cell_refinement 'BRUKER SAINT'
_computing_data_collection 'BRUKER SMART'
_computing_data_reduction 'BRUKER SAINT'
_computing_molecular_graphics SHELXTL
_computing_publication_material SHELXTL
_computing_structure_refinement 'SHELXL-97 (Sheldrick, 1997)'
_computing_structure_solution 'SHELXS-97 (Sheldrick, 1990)'
_diffrn_ambient_temperature 297(2)
_diffrn_measured_fraction_theta_full 0.994
_diffrn_measured_fraction_theta_max 0.994
_diffrn_measurement_device 'Bruker Smart APEX'
_diffrn_measurement_device_type 'CCD Area Detector'
_diffrn_measurement_method 'Phi and Omega Scan'
_diffrn_radiation_monochromator graphite
_diffrn_radiation_source 'fine-focus sealed tube'
_diffrn_radiation_type MoK\a
_diffrn_radiation_wavelength 0.71073
_diffrn_reflns_av_R_equivalents 0.0163
_diffrn_reflns_av_sigmaI/netI 0.0199
_diffrn_reflns_limit_h_max 6
_diffrn_reflns_limit_h_min -6
_diffrn_reflns_limit_k_max 25
_diffrn_reflns_limit_k_min -25
_diffrn_reflns_limit_l_max 13
_diffrn_reflns_limit_l_min -13
_diffrn_reflns_number 10080
_diffrn_reflns_theta_full 25.00
_diffrn_reflns_theta_max 25.00
_diffrn_reflns_theta_min 2.08
_exptl_absorpt_coefficient_mu 0.094
_exptl_absorpt_correction_T_max 0.983
_exptl_absorpt_correction_T_min 0.970
_exptl_absorpt_correction_type multi-scan
_exptl_absorpt_process_details 'bruker sadabs'
_exptl_crystal_colour colourless
_exptl_crystal_density_diffrn 1.304
_exptl_crystal_density_method 'not measured'
_exptl_crystal_description plate
_exptl_crystal_F_000 384
_exptl_crystal_size_max 0.76
_exptl_crystal_size_mid 0.27
_exptl_crystal_size_min 0.18
_refine_diff_density_max 0.269
_refine_diff_density_min -0.195
_refine_diff_density_rms 0.040
_refine_ls_abs_structure_details 'Flack H D (1983), Acta Cryst. A39, 876-881'
_refine_ls_abs_structure_Flack -0.5(13)
_refine_ls_extinction_method none
_refine_ls_goodness_of_fit_ref 1.070
_refine_ls_hydrogen_treatment mixed
_refine_ls_matrix_type full
_refine_ls_number_parameters 248
_refine_ls_number_reflns 4092
_refine_ls_number_restraints 1
_refine_ls_restrained_S_all 1.070
_refine_ls_R_factor_all 0.0537
_refine_ls_R_factor_gt 0.0505
_refine_ls_shift/su_max 0.005
_refine_ls_shift/su_mean 0.000
_refine_ls_structure_factor_coef Fsqd
_refine_ls_weighting_details 'calc w=1/[\s^2^(Fo^2^)+(0.0769P)^2^+0.1468P] where P=(Fo^2^+2Fc^2^)/3'
_refine_ls_weighting_scheme calc
_refine_ls_wR_factor_gt 0.1348
_refine_ls_wR_factor_ref 0.1377
_reflns_number_gt 3811
_reflns_number_total 4092
_reflns_threshold_expression >2sigma(I)
_cod_data_source_file c1ob05553d.txt
_cod_data_source_block dsbzp
_cod_depositor_comments
;
The following automatic conversions were performed:

'_symmetry_cell_setting' value 'Monoclinic' changed to 'monoclinic'
according to /home/saulius/struct/CIF-dictionaries/cif_core.dic
dictionary named 'cif_core.dic' version 2.4.1 from 2010-06-29.

Automatic conversion script
Id: cif_fix_values 1715 2011-07-08 13:25:40Z adriana 
;
_cod_original_cell_volume 917.7(5)
_cod_original_sg_symbol_H-M P2(1)
_cod_database_code 7151950

loop_
_symmetry_equiv_pos_as_xyz
'x, y, z'
'-x, y+1/2, -z'

loop_
_atom_site_label
_atom_site_type_symbol
_atom_site_fract_x
_atom_site_fract_y
_atom_site_fract_z
_atom_site_U_iso_or_equiv
_atom_site_adp_type
_atom_site_occupancy
_atom_site_symmetry_multiplicity
_atom_site_calc_flag
_atom_site_refinement_flags
_atom_site_disorder_assembly
_atom_site_disorder_group
O1 O 0.3828(4) 0.13376(8) 0.32095(15) 0.0546(4) Uani 1 1 d . . .
O2 O 0.0828(3) -0.01514(11) 0.2805(2) 0.0684(5) Uani 1 1 d . . .
O3 O -0.0360(5) -0.01094(11) -0.1263(2) 0.0822(6) Uani 1 1 d . . .
O4 O -0.0775(6) 0.30256(11) -0.0298(2) 0.0907(7) Uani 1 1 d . . .
N1 N 0.3959(4) 0.06388(9) 0.49933(17) 0.0458(4) Uani 1 1 d . . .
N2 N 0.4767(4) -0.01638(10) 0.18731(19) 0.0499(4) Uani 1 1 d . . .
N3 N 0.1381(5) 0.07422(12) 0.0133(3) 0.0717(7) Uani 1 1 d . . .
N4 N 0.0494(5) 0.21614(11) 0.1138(2) 0.0584(5) Uani 1 1 d . . .
C1 C 0.3081(6) 0.03951(13) 0.6262(2) 0.0572(5) Uani 1 1 d . . .
H1A H 0.1178 0.0546 0.6318 0.069 Uiso 1 1 calc R . .
H1B H 0.4371 0.0553 0.7066 0.069 Uiso 1 1 calc R . .
C2 C 0.3209(8) -0.03688(16) 0.6124(4) 0.0846(9) Uani 1 1 d . . .
H2A H 0.3693 -0.0581 0.7019 0.102 Uiso 1 1 calc R . .
H2B H 0.1396 -0.0546 0.5672 0.102 Uiso 1 1 calc R . .
C3 C 0.5392(7) -0.05044(16) 0.5305(3) 0.0760(8) Uani 1 1 d . . .
H3A H 0.5041 -0.0935 0.4825 0.091 Uiso 1 1 calc R . .
H3B H 0.7248 -0.0521 0.5881 0.091 Uiso 1 1 calc R . .
C4 C 0.5214(4) 0.00907(12) 0.4284(2) 0.0494(5) Uani 1 1 d . . .
H4A H 0.7120 0.0222 0.4152 0.059 Uiso 1 1 calc R . .
C5 C 0.3393(4) -0.00784(11) 0.2914(2) 0.0475(4) Uani 1 1 d . . .
C6 C 0.3344(5) -0.03991(13) 0.0547(3) 0.0582(6) Uani 1 1 d . . .
H6A H 0.2335 -0.0816 0.0679 0.070 Uiso 1 1 calc R . .
H6B H 0.4772 -0.0513 0.0002 0.070 Uiso 1 1 calc R . .
C7 C 0.1287(5) 0.00907(12) -0.0257(2) 0.0548(5) Uani 1 1 d . . .
C8 C -0.0661(8) 0.12426(16) -0.0516(3) 0.0814(9) Uani 1 1 d . . .
H8A H -0.2271 0.1006 -0.1040 0.098 Uiso 1 1 calc R . .
H8B H 0.0203 0.1514 -0.1151 0.098 Uiso 1 1 calc R . .
C9 C -0.1672(6) 0.17022(15) 0.0476(3) 0.0703(7) Uani 1 1 d . . .
H9A H -0.3255 0.1967 0.0003 0.084 Uiso 1 1 calc R . .
H9B H -0.2351 0.1430 0.1169 0.084 Uiso 1 1 calc R . .
C10 C 0.0765(6) 0.27955(13) 0.0702(3) 0.0602(6) Uani 1 1 d . . .
C11 C 0.3099(8) 0.32033(16) 0.1542(4) 0.0859(9) Uani 1 1 d . . .
H11A H 0.4650 0.3245 0.1053 0.129 Uiso 1 1 calc R . .
H11B H 0.3732 0.2976 0.2399 0.129 Uiso 1 1 calc R . .
H11C H 0.2404 0.3649 0.1711 0.129 Uiso 1 1 calc R . .
C12 C 0.3430(4) 0.12416(11) 0.4388(2) 0.0453(4) Uani 1 1 d . . .
C13 C 0.2433(5) 0.18140(11) 0.5189(2) 0.0490(5) Uani 1 1 d . . .
C14 C 0.0105(5) 0.21953(14) 0.4611(3) 0.0598(6) Uani 1 1 d . . .
H14 H -0.0955 0.2068 0.3773 0.072 Uiso 1 1 calc R . .
C15 C -0.0642(8) 0.27648(17) 0.5280(4) 0.0810(9) Uani 1 1 d . . .
H15 H -0.2225 0.3016 0.4890 0.097 Uiso 1 1 calc R . .
C16 C 0.0906(8) 0.29693(15) 0.6511(3) 0.0802(8) Uani 1 1 d . . .
H16 H 0.0386 0.3357 0.6949 0.096 Uiso 1 1 calc R . .
C17 C 0.3206(8) 0.25993(16) 0.7082(3) 0.0811(9) Uani 1 1 d . . .
H17 H 0.4262 0.2736 0.7916 0.097 Uiso 1 1 calc R . .
C18 C 0.4001(7) 0.20212(15) 0.6439(3) 0.0702(7) Uani 1 1 d . . .
H18 H 0.5579 0.1772 0.6842 0.084 Uiso 1 1 calc R . .
H2 H 0.651(6) -0.0150(12) 0.202(2) 0.040(5) Uiso 1 1 d . . .
H3 H 0.256(7) 0.0851(18) 0.079(3) 0.071(9) Uiso 1 1 d . . .
H4 H 0.139(6) 0.2049(15) 0.185(3) 0.056(7) Uiso 1 1 d . . .

loop_
_atom_site_aniso_label
_atom_site_aniso_U_11
_atom_site_aniso_U_22
_atom_site_aniso_U_33
_atom_site_aniso_U_23
_atom_site_aniso_U_13
_atom_site_aniso_U_12
O1 0.0677(9) 0.0528(9) 0.0419(7) 0.0038(6) 0.0054(6) 0.0079(7)
O2 0.0315(7) 0.0936(13) 0.0810(11) -0.0262(10) 0.0120(7) -0.0070(8)
O3 0.1067(15) 0.0708(12) 0.0603(10) -0.0182(9) -0.0098(10) -0.0166(11)
O4 0.135(2) 0.0585(11) 0.0699(12) 0.0146(10) -0.0063(12) 0.0162(12)
N1 0.0464(9) 0.0479(9) 0.0424(8) 0.0006(7) 0.0053(7) 0.0019(7)
N2 0.0314(8) 0.0552(10) 0.0633(10) -0.0141(9) 0.0088(7) -0.0002(7)
N3 0.0706(14) 0.0585(12) 0.0750(15) -0.0163(11) -0.0177(12) -0.0024(10)
N4 0.0687(12) 0.0487(10) 0.0522(10) 0.0054(8) -0.0051(9) 0.0025(9)
C1 0.0704(15) 0.0582(13) 0.0427(11) 0.0034(9) 0.0094(9) -0.0037(11)
C2 0.114(3) 0.0640(17) 0.0821(19) 0.0236(15) 0.0339(18) 0.0152(17)
C3 0.0862(19) 0.0599(15) 0.0833(19) 0.0161(13) 0.0191(15) 0.0169(13)
C4 0.0400(10) 0.0520(11) 0.0562(11) 0.0024(9) 0.0080(8) 0.0067(8)
C5 0.0335(8) 0.0453(10) 0.0634(12) -0.0095(9) 0.0079(8) 0.0010(8)
C6 0.0541(12) 0.0561(13) 0.0669(13) -0.0237(11) 0.0171(10) -0.0037(10)
C7 0.0548(12) 0.0585(13) 0.0517(11) -0.0123(10) 0.0111(10) -0.0144(10)
C8 0.098(2) 0.0627(15) 0.0698(16) -0.0068(13) -0.0243(15) 0.0006(15)
C9 0.0608(15) 0.0562(14) 0.0861(18) 0.0072(12) -0.0087(12) -0.0015(11)
C10 0.0840(17) 0.0469(11) 0.0493(12) 0.0026(9) 0.0108(11) 0.0107(11)
C11 0.100(2) 0.0554(15) 0.100(2) -0.0024(14) 0.0101(18) -0.0116(15)
C12 0.0412(10) 0.0484(11) 0.0424(9) -0.0002(8) -0.0030(7) -0.0016(8)
C13 0.0587(12) 0.0428(11) 0.0445(10) -0.0018(8) 0.0063(9) -0.0019(9)
C14 0.0615(13) 0.0597(13) 0.0564(13) -0.0062(10) 0.0056(10) 0.0055(11)
C15 0.088(2) 0.0711(18) 0.085(2) -0.0070(15) 0.0177(16) 0.0231(16)
C16 0.115(3) 0.0556(15) 0.0755(17) -0.0153(13) 0.0312(17) 0.0056(16)
C17 0.118(3) 0.0672(17) 0.0545(14) -0.0168(12) 0.0042(15) -0.0074(17)
C18 0.0867(18) 0.0662(16) 0.0510(13) -0.0067(11) -0.0064(12) 0.0061(13)

loop_
_atom_type_symbol
_atom_type_description
_atom_type_scat_dispersion_real
_atom_type_scat_dispersion_imag
_atom_type_scat_source
C C 0.0033 0.0016 'International Tables Vol C Tables 4.2.6.8 and 6.1.1.4'
H H 0.0000 0.0000 'International Tables Vol C Tables 4.2.6.8 and 6.1.1.4'
N N 0.0061 0.0033 'International Tables Vol C Tables 4.2.6.8 and 6.1.1.4'
O O 0.0106 0.0060 'International Tables Vol C Tables 4.2.6.8 and 6.1.1.4'

loop_
_geom_angle_atom_site_label_1
_geom_angle_atom_site_label_2
_geom_angle_atom_site_label_3
_geom_angle
_geom_angle_site_symmetry_1
_geom_angle_site_symmetry_3
_geom_angle_publ_flag
O1 C12 N1 121.03(19) . . ?
O1 C12 C13 120.33(19) . . ?
O2 C5 N2 123.0(2) . . ?
O2 C5 C4 121.10(19) . . ?
O3 C7 N3 121.9(3) . . ?
O3 C7 C6 119.9(2) . . ?
O4 C10 N4 122.2(3) . . ?
O4 C10 C11 122.8(3) . . ?
N1 C12 C13 118.60(18) . . ?
N1 C4 C5 111.59(16) . . ?
N1 C4 C3 102.72(19) . . ?
N1 C1 C2 102.9(2) . . ?
N2 C5 C4 115.89(17) . . ?
N2 C6 C7 116.10(19) . . ?
N3 C7 C6 118.2(2) . . ?
N3 C8 C9 113.0(2) . . ?
N4 C9 C8 112.9(3) . . ?
N4 C10 C11 115.0(2) . . ?
C1 N1 C4 111.92(18) . . ?
C2 C3 C4 105.4(2) . . ?
C3 C2 C1 106.1(3) . . ?
C5 N2 C6 121.78(18) . . ?
C5 C4 C3 112.4(2) . . ?
C7 N3 C8 122.2(2) . . ?
C10 N4 C9 122.6(2) . . ?
C12 N1 C1 127.81(18) . . ?
C12 N1 C4 119.71(17) . . ?
C13 C14 C15 119.9(2) . . ?
C14 C13 C18 118.8(2) . . ?
C14 C13 C12 119.60(19) . . ?
C16 C15 C14 121.3(3) . . ?
C16 C17 C18 120.9(3) . . ?
C17 C18 C13 119.9(3) . . ?
C17 C16 C15 119.2(3) . . ?
C18 C13 C12 121.1(2) . . ?

loop_
_geom_bond_atom_site_label_1
_geom_bond_atom_site_label_2
_geom_bond_distance
_geom_bond_site_symmetry_2
_geom_bond_publ_flag
O1 C12 1.230(3) . ?
O2 C5 1.224(2) . ?
O3 C7 1.223(3) . ?
O4 C10 1.215(3) . ?
N1 C12 1.330(3) . ?
N1 C1 1.474(3) . ?
N1 C4 1.470(3) . ?
N2 C5 1.329(3) . ?
N2 C6 1.446(3) . ?
N3 C8 1.454(4) . ?
N4 C10 1.330(3) . ?
N4 C9 1.443(3) . ?
C1 C2 1.506(4) . ?
C2 C3 1.457(5) . ?
C4 C3 1.537(4) . ?
C5 C4 1.517(3) . ?
C7 N3 1.333(3) . ?
C7 C6 1.502(4) . ?
C9 C8 1.477(5) . ?
C10 C11 1.503(4) . ?
C12 C13 1.501(3) . ?
C13 C14 1.382(3) . ?
C13 C18 1.393(3) . ?
C14 C15 1.377(4) . ?
C15 C16 1.373(5) . ?
C16 C17 1.358(5) . ?
C18 C17 1.386(4) . ?

loop_
_cod_related_entry_id
_cod_related_entry_database
_cod_related_entry_code
1 ChemSpider 30653516
